data_7106838
loop_
_publ_author_name
'Xue, Wei'
'Wang, Bao-Ying'
'Zhu, Jie'
'Zhang, Wei-Xiong'
'Zhang, Yue-Biao'
'Zhao, Hai-Xia'
'Chen, Xiao-Ming'

_publ_section_title
;
 A one-dimensional coordination polymer exhibiting simultaneous spin-crossover
 and semiconductor behaviour
;
_journal_coden_ASTM CHCOFS
_journal_issue 37
_journal_name_full
;
 Chemical Communications (Cambridge, United Kingdom)
;
_journal_page_first 10233
_journal_page_last 10235
_journal_paper_doi 10.1039/c1cc12852c
_journal_volume 47
_journal_year 2011
_chemical_formula_moiety 'C18 H12 Co N2 S2'
_chemical_formula_sum 'C18 H12 Co N2 S2'
_chemical_formula_weight 379.35
_chemical_name_common CoMQ
_space_group_IT_number 14
_symmetry_cell_setting monoclinic
_symmetry_space_group_name_Hall '-P 2ybc'
_symmetry_space_group_name_H-M 'P 1 21/c 1'
_atom_sites_solution_hydrogens geom
_atom_sites_solution_primary direct
_atom_sites_solution_secondary difmap
_audit_creation_method SHELXL-97
_cell_angle_alpha 90.00
_cell_angle_beta 92.2066(15)
_cell_angle_gamma 90.00
_cell_formula_units_Z 2
_cell_length_a 3.7060(4)
_cell_length_b 14.7577(14)
_cell_length_c 13.0266(13)
_cell_measurement_reflns_used 3552
_cell_measurement_temperature 245(2)
_cell_measurement_theta_max 26.0
_cell_measurement_theta_min 2.1
_cell_volume 711.92(12)
_computing_cell_refinement 'SAINT+ Ver. 6.22, Bruker AXS Inc., 2001.'
_computing_data_collection 'SMART Bruker AXS Inc., 1998.'
_computing_data_reduction 'SAINT+ Ver. 6.22, Bruker AXS Inc., 2001.'
_computing_molecular_graphics 'SHELXTL Ver. 6.12, (Sheldrick, 2000)'
_computing_publication_material 'SHELXTL Ver. 6.12, (Sheldrick, 2000)'
_computing_structure_refinement 'SHELXTL Ver. 6.12, (Sheldrick, 2000)'
_computing_structure_solution 'SHELXTL Ver. 6.12, (Sheldrick, 2000)'
_diffrn_ambient_temperature 245(2)
_diffrn_measured_fraction_theta_full 0.984
_diffrn_measured_fraction_theta_max 0.984
_diffrn_measurement_device_type 'CCD area detector'
_diffrn_measurement_method 'phi and omega scans'
_diffrn_radiation_monochromator graphite
_diffrn_radiation_source 'fine-focus sealed tube'
_diffrn_radiation_type MoK\a
_diffrn_radiation_wavelength 0.71073
_diffrn_reflns_av_R_equivalents 0.0128
_diffrn_reflns_av_sigmaI/netI 0.0142
_diffrn_reflns_limit_h_max 4
_diffrn_reflns_limit_h_min -3
_diffrn_reflns_limit_k_max 18
_diffrn_reflns_limit_k_min -11
_diffrn_reflns_limit_l_max 15
_diffrn_reflns_limit_l_min -16
_diffrn_reflns_number 3552
_diffrn_reflns_theta_full 25.98
_diffrn_reflns_theta_max 25.98
_diffrn_reflns_theta_min 2.09
_exptl_absorpt_coefficient_mu 1.497
_exptl_absorpt_correction_T_max 0.928
_exptl_absorpt_correction_T_min 0.914
_exptl_absorpt_correction_type empirical
_exptl_absorpt_process_details SADABS
_exptl_crystal_colour black
_exptl_crystal_density_diffrn 1.770
_exptl_crystal_density_method 'not measured'
_exptl_crystal_description needle-like
_exptl_crystal_F_000 386
_exptl_crystal_size_max 0.20
_exptl_crystal_size_mid 0.05
_exptl_crystal_size_min 0.05
_refine_diff_density_max 0.462
_refine_diff_density_min -0.212
_refine_diff_density_rms 0.064
_refine_ls_extinction_method none
_refine_ls_goodness_of_fit_ref 1.081
_refine_ls_hydrogen_treatment constr
_refine_ls_matrix_type full
_refine_ls_number_parameters 106
_refine_ls_number_reflns 1385
_refine_ls_number_restraints 0
_refine_ls_restrained_S_all 1.081
_refine_ls_R_factor_all 0.0274
_refine_ls_R_factor_gt 0.0266
_refine_ls_shift/su_max 0.000
_refine_ls_shift/su_mean 0.000
_refine_ls_structure_factor_coef Fsqd
_refine_ls_weighting_details 'calc w=1/[\s^2^(Fo^2^)+(0.0483P)^2^+0.3193P] where P=(Fo^2^+2Fc^2^)/3'
_refine_ls_weighting_scheme calc
_refine_ls_wR_factor_gt 0.0755
_refine_ls_wR_factor_ref 0.0760
_reflns_number_gt 1332
_reflns_number_total 1385
_reflns_threshold_expression >2sigma(I)
_cod_data_source_file c1cc12852c.txt
_cod_data_source_block 1@245K
_cod_original_sg_symbol_H-M 'P2(1)/c '
_cod_database_code 7106838

loop_
_symmetry_equiv_pos_as_xyz
'x, y, z'
'-x, y+1/2, -z+1/2'
'-x, -y, -z'
'x, -y-1/2, z-1/2'

loop_
_atom_site_label
_atom_site_type_symbol
_atom_site_fract_x
_atom_site_fract_y
_atom_site_fract_z
_atom_site_U_iso_or_equiv
_atom_site_adp_type
_atom_site_occupancy
_atom_site_symmetry_multiplicity
_atom_site_calc_flag
_atom_site_refinement_flags
_atom_site_disorder_assembly
_atom_site_disorder_group
Co1 Co 0.5000 0.5000 0.0000 0.02600(14) Uani 1 2 d S . .
S1 S 0.95686(12) 0.44250(3) 0.11521(3) 0.02744(15) Uani 1 1 d . . .
N1 N 0.5626(4) 0.61632(10) 0.08951(11) 0.0240(3) Uani 1 1 d . . .
C8 C 0.8968(5) 0.52325(13) 0.21146(14) 0.0251(4) Uani 1 1 d . . .
C9 C 0.7165(4) 0.60614(12) 0.18691(13) 0.0241(3) Uani 1 1 d . . .
C5 C 0.8432(5) 0.66053(15) 0.36136(15) 0.0353(4) Uani 1 1 d . . .
H5 H 0.8288 0.7054 0.4112 0.042 Uiso 1 1 calc R . .
C4 C 0.6989(5) 0.67629(13) 0.26066(14) 0.0288(4) Uani 1 1 d . . .
C1 C 0.4197(5) 0.69581(12) 0.06412(15) 0.0287(4) Uani 1 1 d . . .
H1 H 0.3204 0.7030 -0.0020 0.034 Uiso 1 1 calc R . .
C7 C 1.0351(5) 0.51164(14) 0.31114(16) 0.0324(4) Uani 1 1 d . . .
H7 H 1.1512 0.4577 0.3291 0.039 Uiso 1 1 calc R . .
C2 C 0.4099(5) 0.76965(13) 0.13133(16) 0.0337(4) Uani 1 1 d . . .
H2 H 0.3156 0.8250 0.1091 0.040 Uiso 1 1 calc R . .
C3 C 0.5407(5) 0.75929(13) 0.23006(17) 0.0341(4) Uani 1 1 d . . .
H3 H 0.5255 0.8067 0.2768 0.041 Uiso 1 1 calc R . .
C6 C 1.0027(5) 0.57984(17) 0.38514(15) 0.0374(5) Uani 1 1 d . . .
H6 H 1.0921 0.5697 0.4518 0.045 Uiso 1 1 calc R . .

loop_
_atom_site_aniso_label
_atom_site_aniso_U_11
_atom_site_aniso_U_22
_atom_site_aniso_U_33
_atom_site_aniso_U_23
_atom_site_aniso_U_13
_atom_site_aniso_U_12
Co1 0.0311(2) 0.0200(2) 0.0262(2) -0.00341(12) -0.00774(15) 0.00356(12)
S1 0.0290(2) 0.0230(2) 0.0301(3) -0.00023(16) -0.00123(18) 0.00129(16)
N1 0.0226(7) 0.0225(7) 0.0270(7) 0.0012(6) 0.0008(6) -0.0005(6)
C8 0.0219(8) 0.0275(8) 0.0260(9) 0.0012(7) 0.0025(6) -0.0026(7)
C9 0.0206(7) 0.0257(8) 0.0261(8) -0.0007(7) 0.0026(6) -0.0046(6)
C5 0.0314(9) 0.0451(12) 0.0296(9) -0.0103(8) 0.0030(7) -0.0099(8)
C4 0.0224(8) 0.0323(9) 0.0320(9) -0.0065(8) 0.0049(7) -0.0069(7)
C1 0.0264(8) 0.0254(9) 0.0343(9) 0.0032(7) 0.0000(7) -0.0005(7)
C7 0.0272(9) 0.0382(11) 0.0315(10) 0.0069(8) -0.0011(8) -0.0035(7)
C2 0.0303(9) 0.0216(9) 0.0493(12) -0.0013(8) 0.0032(8) 0.0011(7)
C3 0.0306(9) 0.0276(9) 0.0446(11) -0.0115(8) 0.0077(8) -0.0044(7)
C6 0.0319(9) 0.0543(13) 0.0258(9) 0.0016(8) -0.0017(7) -0.0112(9)

loop_
_atom_type_symbol
_atom_type_description
_atom_type_scat_dispersion_real
_atom_type_scat_dispersion_imag
_atom_type_scat_source
C C 0.0033 0.0016 'International Tables Vol C Tables 4.2.6.8 and 6.1.1.4'
H H 0.0000 0.0000 'International Tables Vol C Tables 4.2.6.8 and 6.1.1.4'
Co Co 0.3494 0.9721 'International Tables Vol C Tables 4.2.6.8 and 6.1.1.4'
N N 0.0061 0.0033 'International Tables Vol C Tables 4.2.6.8 and 6.1.1.4'
S S 0.1246 0.1234 'International Tables Vol C Tables 4.2.6.8 and 6.1.1.4'

loop_
_geom_angle_atom_site_label_1
_geom_angle_atom_site_label_2
_geom_angle_atom_site_label_3
_geom_angle
_geom_angle_site_symmetry_1
_geom_angle_site_symmetry_3
_geom_angle_publ_flag
N1 Co1 N1 180.00(8) 3_665 . ?
N1 Co1 S1 96.93(4) 3_665 . ?
N1 Co1 S1 83.07(4) . . ?
N1 Co1 S1 83.07(4) 3_665 3_665 ?
N1 Co1 S1 96.93(4) . 3_665 ?
S1 Co1 S1 180.0 . 3_665 ?
N1 Co1 S1 89.02(4) 3_665 1_455 ?
N1 Co1 S1 90.98(4) . 1_455 ?
S1 Co1 S1 93.735(16) . 1_455 ?
S1 Co1 S1 86.265(16) 3_665 1_455 ?
N1 Co1 S1 90.98(4) 3_665 3_765 ?
N1 Co1 S1 89.02(4) . 3_765 ?
S1 Co1 S1 86.265(16) . 3_765 ?
S1 Co1 S1 93.735(16) 3_665 3_765 ?
S1 Co1 S1 180.000(17) 1_455 3_765 ?
C8 S1 Co1 95.86(6) . . ?
C8 S1 Co1 107.64(6) . 1_655 ?
Co1 S1 Co1 93.735(16) . 1_655 ?
C1 N1 C9 118.28(15) . . ?
C1 N1 Co1 123.75(12) . . ?
C9 N1 Co1 117.28(11) . . ?
C7 C8 C9 117.98(17) . . ?
C7 C8 S1 122.24(15) . . ?
C9 C8 S1 119.70(13) . . ?
N1 C9 C4 121.10(16) . . ?
N1 C9 C8 118.29(15) . . ?
C4 C9 C8 120.61(16) . . ?
C6 C5 C4 120.00(18) . . ?
C3 C4 C9 118.25(17) . . ?
C3 C4 C5 122.88(18) . . ?
C9 C4 C5 118.87(18) . . ?
N1 C1 C2 123.61(17) . . ?
C8 C7 C6 121.08(19) . . ?
C3 C2 C1 119.04(18) . . ?
C2 C3 C4 119.51(17) . . ?
C5 C6 C7 121.33(18) . . ?

loop_
_geom_bond_atom_site_label_1
_geom_bond_atom_site_label_2
_geom_bond_distance
_geom_bond_site_symmetry_2
_geom_bond_publ_flag
Co1 N1 2.0831(15) 3_665 ?
Co1 N1 2.0831(15) . ?
Co1 S1 2.3756(5) . ?
Co1 S1 2.3756(5) 3_665 ?
Co1 S1 2.6939(5) 1_455 ?
Co1 S1 2.6939(5) 3_765 ?
S1 C8 1.7501(19) . ?
S1 Co1 2.6939(5) 1_655 ?
N1 C1 1.324(2) . ?
N1 C9 1.379(2) . ?
C8 C7 1.388(3) . ?
C8 C9 1.424(3) . ?
C9 C4 1.416(2) . ?
C5 C6 1.360(3) . ?
C5 C4 1.417(3) . ?
C4 C3 1.409(3) . ?
C1 C2 1.399(3) . ?
C7 C6 1.402(3) . ?
C2 C3 1.366(3) . ?
